data_1514235
loop_
_publ_author_name
'Ovsyannikov, Sergey V.'
'Abakumov, Artem M.'
'Tsirlin, Alexander A.'
'Schnelle, Walter'
'Egoavil, Ricardo'
'Verbeeck, Jo'
'Van Tendeloo, Gustaaf'
'Glazyrin, Konstantin V.'
'Hanfland, Michael'
'Dubrovinsky, Leonid'

_publ_section_title
;
 Perovskite-like Mn2 O3: a path to new manganites
;
_journal_coden_ASTM ACIEF5
_journal_issue 5
_journal_name_full 'Angewandte Chemie. International Edition'
_journal_page_first 1494
_journal_page_last 1498
_journal_paper_doi 10.1002/anie.201208553
_journal_volume 52
_journal_year 2013
_chemical_formula_structural 'Mn2 O3'
_chemical_formula_sum 'Mn2 O3'
_chemical_name_systematic
;
Dimanganese Trioxide - Zeta Phase, Hp Ht
;
_space_group_IT_number 148
_symmetry_Int_Tables_number 148
_symmetry_space_group_name_Hall '-R 3'
_symmetry_space_group_name_H-M 'R -3 :H'
_audit_creation_date 2013/08/01
_cell_angle_alpha 90.
_cell_angle_beta 90.
_cell_angle_gamma 120.
_cell_formula_units_Z 48
_cell_length_a 10.3043(2)
_cell_length_b 10.3043(2)
_cell_length_c 25.7688(5)
_cell_volume 2369.53(8)
_refine_ls_R_factor_all 0.059
_cod_data_source_file 'data_Mn2O3melanie236254.cif'
_cod_data_source_block /var/www/cod/tmp/uploads/1396619109.74-D290F29E9218B844.cif
_cod_original_cell_volume 2369.53
_cod_original_sg_symbol_H-M 'R -3 H'
_cod_database_code 1514235

loop_
_symmetry_equiv_pos_site_id
_symmetry_equiv_pos_as_xyz
1 'x-y, x, -z'
2 'y, -x+y, -z'
3 '-x, -y, -z'
4 '-x+y, -x, z'
5 '-y, x-y, z'
6 'x, y, z'
7 'x-y+2/3, x+1/3, -z+1/3'
8 'x-y+1/3, x+2/3, -z+2/3'
9 'y+2/3, -x+y+1/3, -z+1/3'
10 'y+1/3, -x+y+2/3, -z+2/3'
11 '-x+2/3, -y+1/3, -z+1/3'
12 '-x+1/3, -y+2/3, -z+2/3'
13 '-x+y+2/3, -x+1/3, z+1/3'
14 '-x+y+1/3, -x+2/3, z+2/3'
15 '-y+2/3, x-y+1/3, z+1/3'
16 '-y+1/3, x-y+2/3, z+2/3'
17 'x+2/3, y+1/3, z+1/3'
18 'x+1/3, y+2/3, z+2/3'

loop_
_atom_site_label
_atom_site_type_symbol
_atom_site_symmetry_multiplicity
_atom_site_Wyckoff_symbol
_atom_site_fract_x
_atom_site_fract_y
_atom_site_fract_z
_atom_site_occupancy
_atom_site_attached_hydrogens
_atom_site_U_iso_or_equiv
Mn1 Mn3+ 18 f 0.6647(6) 0.8357(8) 0.0828(1) 1. 0 0.0033(1)
Mn2 Mn3+ 9 d 0.5 0 0.5 1. 0 0.0033(1)
Mn3 Mn3+ 9 e 0.5 0 0 1. 0 0.0033(1)
Mn4 Mn3+ 6 c 0 0 0.7623(1) 1. 0 0.0033(1)
Mn5 Mn3+ 3 b 0 0 0.5 1. 0 0.0033(1)
Mn6 Mn3+ 3 a 0 0 0 1. 0 0.0033(1)
Mn7 Mn3+ 18 f 0.8291(6) 0.1809(6) 0.0403(1) 1. 0 0.0033(1)
Mn8 Mn3+ 18 f 0.6807(4) 0.8372(7) 0.2065(1) 1. 0 0.0033(1)
Mn9 Mn3+ 6 c 0 0 0.3869(2) 1. 0 0.0033(1)
Mn10 Mn3+ 6 c 0 0 0.8855(2) 1. 0 0.0033(1)
O1 O2- 18 f 0.705(2) 0.735(2) 0.0223(4) 1. 0 0.0033(1)
O2 O2- 18 f 0.260(2) 0.219(1) 0.2301(4) 1. 0 0.0033(1)
O3 O2- 18 f 0.640(2) 0.934(2) 0.1380(4) 1. 0 0.0033(1)
O4 O2- 18 f 0.778(2) 0.817(2) 0.2781(4) 1. 0 0.0033(1)
O5 O2- 18 f 0.829(2) 0.323(2) -0.0190(4) 1. 0 0.0033(1)
O6 O2- 18 f 0.186(2) 0.680(2) 0.2341(5) 1. 0 0.0033(1)
O7 O2- 18 f 0.519(2) 0.342(2) 0.1723(4) 1. 0 0.0033(1)
O8 O2- 18 f 0.814(2) 0.326(2) 0.2622(5) 1. 0 0.0033(1)

loop_
_atom_type_symbol
_atom_type_oxidation_number
Mn3+ 3
O2- -2
